data_4316179
loop_
_publ_author_name
'Richard D. Adams'
'William C. Pearl'

_publ_section_title
;
 Osmium-Bismuth Complexes from the Reaction of Os3(CO)11(NCMe) with BiPh3
;
_journal_name_full 'Inorganic Chemistry'
_journal_page_first 7170
_journal_page_last 7175
_journal_paper_doi 10.1021/ic100994t
_journal_volume 49
_journal_year 2010
_chemical_formula_sum 'C26 H7 Bi Cl2 O19 Os5'
_chemical_formula_weight 1854.20
_chemical_name_systematic
; 
 ? 
;
_space_group_IT_number 14
_symmetry_cell_setting monoclinic
_symmetry_space_group_name_Hall '-P 2yn'
_symmetry_space_group_name_H-M 'P 1 21/n 1'
_atom_sites_solution_hydrogens geom
_atom_sites_solution_primary direct
_atom_sites_solution_secondary difmap
_audit_creation_method SHELXL-97
_cell_angle_alpha 90.00
_cell_angle_beta 100.6750(10)
_cell_angle_gamma 90.00
_cell_formula_units_Z 4
_cell_length_a 16.9824(6)
_cell_length_b 9.7637(3)
_cell_length_c 23.9049(8)
_cell_measurement_reflns_used 8319
_cell_measurement_temperature 294(2)
_cell_measurement_theta_max 28.28
_cell_measurement_theta_min 2.26
_cell_volume 3895.1(2)
_computing_cell_refinement 'SAINT+  V6.45 (Bruker, 2003)'
_computing_data_collection 'SMART V5.632 (Bruker, 2005)'
_computing_data_reduction 'SAINT+  V6.45'
_computing_molecular_graphics 'SHELXTL V6.1 (Sheldrick, 2000)'
_computing_publication_material 'SHELXTL V6.1'
_computing_structure_refinement 'SHELXL-97 (Sheldrick, 1997)'
_computing_structure_solution 'SHELXS-97 (Sheldrick, 1990)'
_diffrn_ambient_temperature 294(2)
_diffrn_measured_fraction_theta_full 1.000
_diffrn_measured_fraction_theta_max 1.000
_diffrn_measurement_device_type 'Bruker SMART APEX CCD diffractometer'
_diffrn_measurement_method 'omega scans'
_diffrn_radiation_monochromator graphite
_diffrn_radiation_source 'fine-focus sealed tube'
_diffrn_radiation_type MoK\a
_diffrn_radiation_wavelength 0.71073
_diffrn_reflns_av_R_equivalents 0.0459
_diffrn_reflns_av_sigmaI/netI 0.0332
_diffrn_reflns_limit_h_max 21
_diffrn_reflns_limit_h_min -21
_diffrn_reflns_limit_k_max 12
_diffrn_reflns_limit_k_min -12
_diffrn_reflns_limit_l_max 29
_diffrn_reflns_limit_l_min -29
_diffrn_reflns_number 49505
_diffrn_reflns_theta_full 26.37
_diffrn_reflns_theta_max 26.37
_diffrn_reflns_theta_min 1.62
_diffrn_standards_decay_% <1
_exptl_absorpt_coefficient_mu 20.957
_exptl_absorpt_correction_T_max 1.000
_exptl_absorpt_correction_T_min 0.228
_exptl_absorpt_correction_type multi-scan
_exptl_absorpt_process_details '(SADABS, Bruker, 1997)'
_exptl_crystal_colour Red
_exptl_crystal_density_diffrn 3.162
_exptl_crystal_density_method 'not measured'
_exptl_crystal_description Plate
_exptl_crystal_F_000 3248
_exptl_crystal_size_max 0.60
_exptl_crystal_size_mid 0.50
_exptl_crystal_size_min 0.06
_refine_diff_density_max 3.341
_refine_diff_density_min -2.748
_refine_diff_density_rms 0.474
_refine_ls_extinction_method none
_refine_ls_goodness_of_fit_ref 1.069
_refine_ls_hydrogen_treatment constr
_refine_ls_matrix_type full
_refine_ls_number_parameters 478
_refine_ls_number_reflns 7970
_refine_ls_number_restraints 2
_refine_ls_restrained_S_all 1.069
_refine_ls_R_factor_all 0.0567
_refine_ls_R_factor_gt 0.0493
_refine_ls_shift/su_max 0.002
_refine_ls_shift/su_mean 0.000
_refine_ls_structure_factor_coef Fsqd
_refine_ls_weighting_details 'calc w=1/[\s^2^(Fo^2^)+(0.1272P)^2^+0.0000P] where P=(Fo^2^+2Fc^2^)/3'
_refine_ls_weighting_scheme calc
_refine_ls_wR_factor_gt 0.1547
_refine_ls_wR_factor_ref 0.1641
_reflns_number_gt 6803
_reflns_number_total 7970
_reflns_threshold_expression >2sigma(I)
_cod_data_source_file ic100994t_si_001_5.cif
_cod_data_source_block 6
_cod_depositor_comments
;
The following automatic conversions were performed:

'_symmetry_cell_setting' value 'Monoclinic' changed to 'monoclinic'
according to the built-in table from CIF Core dictionary named
'cif_core.dic' version 2.4.1 from
2010-06-29.

'_exptl_absorpt_correction_type' value 'Multi-scan'
changed to 'multi-scan' according to the built-in table from CIF Core
dictionary named 'cif_core.dic' version 2.4.1 from 2010-06-29.

Automatic conversion script
Id: cif_fix_values 1646 2011-03-28 12:23:43Z adriana 
;
_cod_database_code 4316179

loop_
_symmetry_equiv_pos_as_xyz
'x, y, z'
'-x+1/2, y+1/2, -z+1/2'
'-x, -y, -z'
'x-1/2, -y-1/2, z-1/2'

loop_
_atom_site_label
_atom_site_type_symbol
_atom_site_fract_x
_atom_site_fract_y
_atom_site_fract_z
_atom_site_U_iso_or_equiv
_atom_site_adp_type
_atom_site_occupancy
_atom_site_symmetry_multiplicity
_atom_site_calc_flag
_atom_site_refinement_flags
_atom_site_disorder_assembly
_atom_site_disorder_group
Os1 Os 0.93615(3) 0.24894(5) 0.15405(2) 0.04905(16) Uani 1 1 d . . .
Os2 Os 0.80727(3) 0.43254(5) 0.17757(2) 0.04625(15) Uani 1 1 d . . .
Os3 Os 0.68629(3) 0.10560(4) 0.03401(2) 0.04535(15) Uani 1 1 d . . .
Os4 Os 0.63773(3) 0.32385(5) -0.05312(2) 0.04959(16) Uani 1 1 d . . .
Os5 Os 0.79792(3) 0.46670(4) -0.028229(19) 0.03990(14) Uani 1 1 d . . .
Bi1 Bi 0.80060(2) 0.31391(4) 0.070842(17) 0.03759(14) Uani 1 1 d . . .
Cl1S Cl 0.0526(13) 0.634(2) 0.2728(10) 0.337(11) Uani 1 1 d D . .
Cl2S Cl 0.0631(11) 0.858(3) 0.2057(10) 0.354(11) Uani 1 1 d D . .
O11 O 0.8505(9) 0.0008(14) 0.1955(7) 0.109(5) Uani 1 1 d . . .
O12 O 1.0199(10) 0.0702(18) 0.0792(7) 0.122(6) Uani 1 1 d . . .
O13 O 1.0211(7) 0.5017(13) 0.1161(6) 0.084(3) Uani 1 1 d . . .
O14 O 1.0456(8) 0.2474(16) 0.2698(5) 0.098(4) Uani 1 1 d . . .
O21 O 0.7115(9) 0.1850(15) 0.2057(7) 0.114(5) Uani 1 1 d . . .
O22 O 0.9006(8) 0.4566(14) 0.2980(6) 0.092(4) Uani 1 1 d . . .
O23 O 0.8789(8) 0.6823(10) 0.1258(6) 0.087(4) Uani 1 1 d . . .
O24 O 0.6575(8) 0.6024(14) 0.1758(6) 0.099(4) Uani 1 1 d . . .
O31 O 0.5732(7) 0.2462(13) 0.1037(6) 0.089(4) Uani 1 1 d . . .
O32 O 0.7226(8) -0.1220(11) 0.1231(6) 0.086(3) Uani 1 1 d . . .
O33 O 0.8203(8) 0.0049(11) -0.0254(7) 0.093(4) Uani 1 1 d . . .
O34 O 0.5606(7) -0.0753(13) -0.0376(7) 0.099(4) Uani 1 1 d . . .
O41 O 0.5901(7) 0.5042(12) 0.0413(6) 0.087(4) Uani 1 1 d . . .
O42 O 0.4717(7) 0.1990(14) -0.0856(7) 0.097(4) Uani 1 1 d . . .
O43 O 0.7129(7) 0.1451(13) -0.1342(5) 0.080(3) Uani 1 1 d . . .
O44 O 0.5924(9) 0.5559(17) -0.1365(9) 0.126(6) Uani 1 1 d . . .
O51 O 0.7062(7) 0.7102(11) 0.0088(6) 0.092(4) Uani 1 1 d . . .
O52 O 0.9501(6) 0.6302(12) 0.0061(5) 0.078(3) Uani 1 1 d . . .
O53 O 0.8861(7) 0.2366(11) -0.0803(6) 0.081(3) Uani 1 1 d . . .
C1 C 0.7876(7) 0.5684(13) -0.1091(5) 0.050(3) Uani 1 1 d . . .
C2 C 0.7771(10) 0.4998(15) -0.1609(6) 0.065(4) Uani 1 1 d . . .
H2 H 0.7686 0.4057 -0.1610 0.078 Uiso 1 1 calc R . .
C3 C 0.7785(11) 0.5638(18) -0.2121(6) 0.077(5) Uani 1 1 d . . .
H3 H 0.7726 0.5136 -0.2457 0.093 Uiso 1 1 calc R . .
C4 C 0.7892(12) 0.7056(19) -0.2123(7) 0.084(5) Uani 1 1 d . . .
H4 H 0.7896 0.7517 -0.2463 0.100 Uiso 1 1 calc R . .
C5 C 0.7988(11) 0.7745(17) -0.1630(8) 0.079(5) Uani 1 1 d . . .
H5 H 0.8055 0.8690 -0.1630 0.095 Uiso 1 1 calc R . .
C6 C 0.7988(9) 0.7071(13) -0.1122(6) 0.058(3) Uani 1 1 d . . .
H6 H 0.8067 0.7578 -0.0787 0.070 Uiso 1 1 calc R . .
C11 C 0.8793(10) 0.0937(16) 0.1799(7) 0.070(4) Uani 1 1 d . . .
C12 C 0.9883(10) 0.1337(19) 0.1066(8) 0.081(5) Uani 1 1 d . . .
C13 C 0.9892(7) 0.4125(15) 0.1306(7) 0.065(4) Uani 1 1 d . . .
C14 C 1.0050(9) 0.2504(15) 0.2260(5) 0.061(3) Uani 1 1 d . . .
C21 C 0.7485(10) 0.2740(18) 0.1934(7) 0.072(4) Uani 1 1 d . . .
C22 C 0.8653(9) 0.4502(17) 0.2530(5) 0.062(4) Uani 1 1 d . . .
C23 C 0.8549(8) 0.5889(14) 0.1442(6) 0.060(3) Uani 1 1 d . . .
C24 C 0.7127(9) 0.5398(15) 0.1764(6) 0.059(3) Uani 1 1 d . . .
C31 C 0.6126(8) 0.1954(14) 0.0759(7) 0.060(3) Uani 1 1 d . . .
C32 C 0.7121(8) -0.0340(14) 0.0909(7) 0.058(3) Uani 1 1 d . . .
C33 C 0.7720(8) 0.0446(13) -0.0041(7) 0.059(3) Uani 1 1 d . . .
C34 C 0.6048(9) -0.0078(15) -0.0120(7) 0.063(4) Uani 1 1 d . . .
C41 C 0.6101(7) 0.4356(16) 0.0064(7) 0.062(3) Uani 1 1 d . . .
C42 C 0.5326(9) 0.2433(15) -0.0739(8) 0.067(4) Uani 1 1 d . . .
C43 C 0.6871(9) 0.2105(16) -0.1022(5) 0.059(3) Uani 1 1 d . . .
C44 C 0.6127(10) 0.4695(17) -0.1042(7) 0.068(4) Uani 1 1 d . . .
C51 C 0.7395(8) 0.6146(13) -0.0038(6) 0.058(3) Uani 1 1 d . . .
C52 C 0.8937(7) 0.5623(12) -0.0071(6) 0.052(3) Uani 1 1 d . . .
C53 C 0.8517(7) 0.3175(11) -0.0604(6) 0.051(3) Uani 1 1 d . . .
C1S C -0.0128(13) 0.788(3) 0.2486(12) 0.23(2) Uani 1 1 d D . .
H1S1 H -0.0205 0.8474 0.2796 0.281 Uiso 1 1 calc R . .
H1S2 H -0.0639 0.7641 0.2252 0.281 Uiso 1 1 calc R . .

loop_
_atom_site_aniso_label
_atom_site_aniso_U_11
_atom_site_aniso_U_22
_atom_site_aniso_U_33
_atom_site_aniso_U_23
_atom_site_aniso_U_13
_atom_site_aniso_U_12
Os1 0.0467(3) 0.0531(3) 0.0447(3) 0.00047(19) 0.0016(2) 0.00435(18)
Os2 0.0557(3) 0.0491(3) 0.0344(3) -0.00349(19) 0.0098(2) 0.00126(19)
Os3 0.0450(2) 0.0397(2) 0.0516(3) -0.00711(18) 0.0096(2) -0.00678(16)
Os4 0.0429(3) 0.0550(3) 0.0473(3) -0.0046(2) -0.0011(2) 0.00063(17)
Os5 0.0472(2) 0.0379(2) 0.0340(3) -0.00202(16) 0.00572(19) -0.00074(15)
Bi1 0.0409(2) 0.0373(2) 0.0339(3) -0.00198(14) 0.00511(18) -0.00315(13)
Cl1S 0.32(2) 0.36(2) 0.32(3) -0.03(2) 0.043(19) -0.13(2)
Cl2S 0.239(17) 0.51(3) 0.28(2) 0.06(2) -0.020(14) -0.01(2)
O11 0.124(11) 0.079(8) 0.121(13) 0.044(8) 0.013(9) -0.019(7)
O12 0.127(12) 0.132(12) 0.109(13) -0.033(10) 0.025(10) 0.044(10)
O13 0.064(6) 0.106(9) 0.082(9) 0.026(7) 0.017(6) -0.016(6)
O14 0.101(9) 0.153(13) 0.033(6) 0.002(7) -0.007(6) 0.005(8)
O21 0.109(10) 0.122(12) 0.110(12) 0.054(9) 0.020(9) -0.038(8)
O22 0.103(9) 0.106(9) 0.059(8) -0.006(6) -0.001(7) 0.021(7)
O23 0.098(8) 0.054(6) 0.112(11) 0.009(6) 0.027(8) -0.012(5)
O24 0.089(8) 0.108(10) 0.103(10) 0.009(8) 0.027(7) 0.039(7)
O31 0.072(7) 0.096(9) 0.111(11) -0.026(7) 0.044(7) -0.006(6)
O32 0.106(8) 0.063(6) 0.091(9) 0.034(6) 0.027(7) 0.006(6)
O33 0.094(8) 0.064(6) 0.136(13) -0.030(7) 0.063(9) -0.002(5)
O34 0.078(7) 0.088(8) 0.127(12) -0.045(8) 0.008(7) -0.041(6)
O41 0.085(8) 0.088(8) 0.093(9) -0.026(7) 0.030(7) 0.014(6)
O42 0.059(6) 0.118(10) 0.105(11) -0.011(8) -0.011(6) -0.015(6)
O43 0.092(8) 0.097(8) 0.048(6) -0.027(6) 0.009(6) 0.003(6)
O44 0.095(9) 0.123(12) 0.156(16) 0.058(12) 0.010(10) 0.034(9)
O51 0.095(8) 0.055(6) 0.132(12) -0.022(7) 0.038(8) 0.012(5)
O52 0.066(6) 0.081(7) 0.083(8) -0.005(6) 0.000(5) -0.022(5)
O53 0.074(6) 0.065(6) 0.109(10) -0.025(6) 0.031(7) 0.008(5)
C1 0.052(6) 0.059(7) 0.038(7) 0.000(5) 0.005(5) -0.004(5)
C2 0.091(10) 0.058(7) 0.043(8) -0.005(6) 0.008(7) -0.001(7)
C3 0.111(13) 0.093(11) 0.025(7) 0.000(7) 0.004(8) 0.015(10)
C4 0.125(15) 0.083(11) 0.043(9) 0.028(8) 0.017(9) 0.004(10)
C5 0.090(11) 0.063(8) 0.080(13) 0.014(8) 0.003(9) 0.004(8)
C6 0.087(9) 0.050(7) 0.036(7) 0.010(5) 0.005(7) -0.001(6)
C11 0.077(9) 0.067(9) 0.058(10) 0.010(7) -0.012(7) -0.009(7)
C12 0.084(10) 0.092(11) 0.067(11) -0.011(9) 0.017(9) 0.030(9)
C13 0.041(6) 0.072(9) 0.079(11) 0.003(8) 0.004(6) -0.006(6)
C14 0.074(8) 0.083(10) 0.019(6) 0.008(6) -0.008(6) 0.000(7)
C21 0.079(9) 0.083(10) 0.053(9) 0.006(8) 0.009(8) -0.007(8)
C22 0.083(9) 0.091(10) 0.006(5) 0.001(5) -0.004(6) 0.012(7)
C23 0.065(8) 0.057(8) 0.056(9) -0.007(6) 0.010(7) 0.002(6)
C24 0.072(8) 0.075(8) 0.031(7) -0.003(6) 0.014(6) 0.018(7)
C31 0.058(7) 0.066(8) 0.057(9) -0.007(7) 0.011(7) -0.010(6)
C32 0.061(7) 0.053(7) 0.063(9) -0.012(7) 0.017(7) -0.015(6)
C33 0.062(7) 0.039(6) 0.079(11) -0.010(6) 0.016(7) -0.007(5)
C34 0.064(8) 0.065(8) 0.061(10) -0.002(7) 0.011(7) -0.011(6)
C41 0.042(6) 0.072(8) 0.066(10) 0.002(7) -0.003(6) 0.007(6)
C42 0.055(8) 0.066(9) 0.073(11) -0.012(7) -0.007(7) -0.001(6)
C43 0.074(8) 0.085(9) 0.010(5) -0.001(6) -0.013(5) -0.012(7)
C44 0.082(9) 0.078(9) 0.038(8) 0.004(7) -0.002(7) 0.002(7)
C51 0.070(8) 0.051(7) 0.057(8) -0.010(6) 0.024(7) 0.004(6)
C52 0.053(6) 0.047(6) 0.058(9) 0.001(6) 0.011(6) -0.006(5)
C53 0.051(6) 0.040(6) 0.066(9) 0.003(5) 0.016(6) -0.005(5)
C1S 0.098(18) 0.37(6) 0.20(4) -0.15(4) -0.04(2) -0.09(3)

loop_
_atom_type_symbol
_atom_type_description
_atom_type_scat_dispersion_real
_atom_type_scat_dispersion_imag
_atom_type_scat_source
C C 0.0033 0.0016 'International Tables Vol C Tables 4.2.6.8 and 6.1.1.4'
H H 0.0000 0.0000 'International Tables Vol C Tables 4.2.6.8 and 6.1.1.4'
O O 0.0106 0.0060 'International Tables Vol C Tables 4.2.6.8 and 6.1.1.4'
Os Os -1.2165 7.6030 'International Tables Vol C Tables 4.2.6.8 and 6.1.1.4'
Bi Bi -4.1077 10.2566 'International Tables Vol C Tables 4.2.6.8 and 6.1.1.4'
Cl Cl 0.1484 0.1585 'International Tables Vol C Tables 4.2.6.8 and 6.1.1.4'

loop_
_geom_angle_atom_site_label_1
_geom_angle_atom_site_label_2
_geom_angle_atom_site_label_3
_geom_angle
_geom_angle_site_symmetry_1
_geom_angle_site_symmetry_3
_geom_angle_publ_flag
C14 Os1 C12 105.4(7) . . ?
C14 Os1 C11 88.6(6) . . ?
C12 Os1 C11 92.4(8) . . ?
C14 Os1 C13 90.9(6) . . ?
C12 Os1 C13 91.2(7) . . ?
C11 Os1 C13 176.4(7) . . ?
C14 Os1 Bi1 157.7(5) . . ?
C12 Os1 Bi1 96.9(5) . . ?
C11 Os1 Bi1 90.6(4) . . ?
C13 Os1 Bi1 88.5(4) . . ?
C14 Os1 Os2 100.2(5) . . ?
C12 Os1 Os2 154.4(5) . . ?
C11 Os1 Os2 89.1(5) . . ?
C13 Os1 Os2 87.5(4) . . ?
Bi1 Os1 Os2 57.505(15) . . ?
C22 Os2 C24 104.6(6) . . ?
C22 Os2 C21 94.8(7) . . ?
C24 Os2 C21 88.8(7) . . ?
C22 Os2 C23 97.7(6) . . ?
C24 Os2 C23 88.7(6) . . ?
C21 Os2 C23 167.4(7) . . ?
C22 Os2 Bi1 146.6(4) . . ?
C24 Os2 Bi1 108.8(4) . . ?
C21 Os2 Bi1 84.9(5) . . ?
C23 Os2 Bi1 84.3(4) . . ?
C22 Os2 Os1 87.9(4) . . ?
C24 Os2 Os1 167.4(4) . . ?
C21 Os2 Os1 88.8(5) . . ?
C23 Os2 Os1 91.1(4) . . ?
Bi1 Os2 Os1 58.705(15) . . ?
C32 Os3 C34 92.4(6) . . ?
C32 Os3 C33 91.3(6) . . ?
C34 Os3 C33 94.4(6) . . ?
C32 Os3 C31 92.2(6) . . ?
C34 Os3 C31 95.1(6) . . ?
C33 Os3 C31 169.7(5) . . ?
C32 Os3 Bi1 103.7(4) . . ?
C34 Os3 Bi1 163.3(4) . . ?
C33 Os3 Bi1 80.6(4) . . ?
C31 Os3 Bi1 89.2(4) . . ?
C32 Os3 Os4 177.0(4) . . ?
C34 Os3 Os4 86.4(4) . . ?
C33 Os3 Os4 91.5(4) . . ?
C31 Os3 Os4 85.2(5) . . ?
Bi1 Os3 Os4 77.855(16) . . ?
C44 Os4 C43 96.4(6) . . ?
C44 Os4 C41 89.7(7) . . ?
C43 Os4 C41 167.9(5) . . ?
C44 Os4 C42 93.1(7) . . ?
C43 Os4 C42 95.5(6) . . ?
C41 Os4 C42 94.6(6) . . ?
C44 Os4 Os3 175.7(5) . . ?
C43 Os4 Os3 85.4(4) . . ?
C41 Os4 Os3 87.9(4) . . ?
C42 Os4 Os3 90.7(5) . . ?
C44 Os4 Os5 82.3(5) . . ?
C43 Os4 Os5 84.7(4) . . ?
C41 Os4 Os5 85.8(4) . . ?
C42 Os4 Os5 175.3(5) . . ?
Os3 Os4 Os5 94.008(17) . . ?
C52 Os5 C51 90.9(6) . . ?
C52 Os5 C53 91.8(5) . . ?
C51 Os5 C53 174.6(6) . . ?
C52 Os5 C1 86.3(5) . . ?
C51 Os5 C1 88.0(6) . . ?
C53 Os5 C1 87.5(5) . . ?
C52 Os5 Bi1 99.3(4) . . ?
C51 Os5 Bi1 94.1(4) . . ?
C53 Os5 Bi1 90.0(4) . . ?
C1 Os5 Bi1 174.0(3) . . ?
C52 Os5 Os4 174.7(4) . . ?
C51 Os5 Os4 84.8(4) . . ?
C53 Os5 Os4 92.7(3) . . ?
C1 Os5 Os4 96.6(3) . . ?
Bi1 Os5 Os4 78.035(17) . . ?
Os2 Bi1 Os5 123.113(19) . . ?
Os2 Bi1 Os1 63.789(16) . . ?
Os5 Bi1 Os1 126.943(18) . . ?
Os2 Bi1 Os3 119.465(19) . . ?
Os5 Bi1 Os3 102.537(18) . . ?
Os1 Bi1 Os3 118.663(19) . . ?
C6 C1 C2 115.1(12) . . ?
C6 C1 Os5 121.0(10) . . ?
C2 C1 Os5 123.6(10) . . ?
C3 C2 C1 123.5(14) . . ?
C2 C3 C4 118.4(14) . . ?
C5 C4 C3 119.2(14) . . ?
C4 C5 C6 120.9(15) . . ?
C1 C6 C5 122.7(14) . . ?
O11 C11 Os1 176.2(16) . . ?
O12 C12 Os1 178(2) . . ?
O13 C13 Os1 177.1(15) . . ?
O14 C14 Os1 177.9(15) . . ?
O21 C21 Os2 175.1(17) . . ?
O22 C22 Os2 177.9(14) . . ?
O23 C23 Os2 176.3(12) . . ?
O24 C24 Os2 179.8(16) . . ?
O31 C31 Os3 175.3(15) . . ?
O32 C32 Os3 175.1(13) . . ?
O33 C33 Os3 177.4(12) . . ?
O34 C34 Os3 177.7(16) . . ?
O41 C41 Os4 177.2(12) . . ?
O42 C42 Os4 178.8(15) . . ?
O43 C43 Os4 175.8(12) . . ?
O44 C44 Os4 175.7(17) . . ?
O51 C51 Os5 175.5(13) . . ?
O52 C52 Os5 175.1(12) . . ?
O53 C53 Os5 175.7(11) . . ?
Cl1S C1S Cl2S 91.9(15) . . ?

loop_
_geom_bond_atom_site_label_1
_geom_bond_atom_site_label_2
_geom_bond_distance
_geom_bond_site_symmetry_2
_geom_bond_publ_flag
Os1 C14 1.893(13) . ?
Os1 C12 1.925(16) . ?
Os1 C11 1.958(16) . ?
Os1 C13 1.966(15) . ?
Os1 Bi1 2.8216(6) . ?
Os1 Os2 2.9625(6) . ?
Os2 C22 1.895(12) . ?
Os2 C24 1.913(13) . ?
Os2 C21 1.917(17) . ?
Os2 C23 1.965(15) . ?
Os2 Bi1 2.7850(6) . ?
Os3 C32 1.919(16) . ?
Os3 C34 1.946(15) . ?
Os3 C33 1.947(14) . ?
Os3 C31 1.949(14) . ?
Os3 Bi1 2.8368(6) . ?
Os3 Os4 2.9870(7) . ?
Os4 C44 1.872(16) . ?
Os4 C43 1.916(16) . ?
Os4 C41 1.918(16) . ?
Os4 C42 1.929(14) . ?
Os4 Os5 3.0167(6) . ?
Os5 C52 1.862(12) . ?
Os5 C51 1.904(12) . ?
Os5 C53 1.952(12) . ?
Os5 C1 2.152(13) . ?
Os5 Bi1 2.7922(6) . ?
Cl1S C1S 1.895(19) . ?
Cl2S C1S 1.914(19) . ?
O11 C11 1.126(19) . ?
O12 C12 1.111(19) . ?
O13 C13 1.115(17) . ?
O14 C14 1.140(18) . ?
O21 C21 1.142(19) . ?
O22 C22 1.133(17) . ?
O23 C23 1.121(17) . ?
O24 C24 1.117(17) . ?
O31 C31 1.141(17) . ?
O32 C32 1.145(17) . ?
O33 C33 1.113(17) . ?
O34 C34 1.097(17) . ?
O41 C41 1.168(19) . ?
O42 C42 1.108(17) . ?
O43 C43 1.144(17) . ?
O44 C44 1.15(2) . ?
O51 C51 1.161(16) . ?
O52 C52 1.160(15) . ?
O53 C53 1.137(15) . ?
C1 C6 1.371(17) . ?
C1 C2 1.389(19) . ?
C2 C3 1.38(2) . ?
C3 C4 1.40(2) . ?
C4 C5 1.34(3) . ?
C5 C6 1.38(2) . ?
